data_7201137
loop_
_publ_author_name
'Peuronen, Anssi'
'Lahtinen, Manu'
'Valkonen, Jussi'

_publ_section_title
;
 The conformational polymorphism and weak interactions in solid state
 structures of ten new monomeric and dimeric substituted
 dibenzyldimethylammonium chloridopalladate salts
;
_journal_issue 11
_journal_name_full CrystEngComm
_journal_page_first 2344
_journal_paper_doi 10.1039/b905421a
_journal_volume 11
_journal_year 2009
_chemical_formula_moiety '2(C16 H20 N), Cl4 Pd'
_chemical_formula_sum 'C32 H40 Cl4 N2 Pd'
_chemical_formula_weight 700.86
_chemical_name_systematic
;
?
;
_space_group_IT_number 14
_symmetry_cell_setting monoclinic
_symmetry_space_group_name_Hall '-P 2yn'
_symmetry_space_group_name_H-M 'P 1 21/n 1'
_atom_sites_solution_hydrogens geom
_atom_sites_solution_primary direct
_atom_sites_solution_secondary difmap
_audit_creation_method SHELXL-97
_cell_angle_alpha 90.00
_cell_angle_beta 93.52(3)
_cell_angle_gamma 90.00
_cell_formula_units_Z 2
_cell_length_a 12.116(2)
_cell_length_b 9.3247(19)
_cell_length_c 13.730(3)
_cell_measurement_temperature 153(2)
_cell_volume 1548.3(5)
_computing_cell_refinement DENZO-SMN
_computing_data_collection Collect
_computing_data_reduction DENZO-SMN
_computing_molecular_graphics 'Diamond 3.0'
_computing_structure_refinement 'SHELXL-97 (Sheldrick, 1997)'
_computing_structure_solution SHELXS-97
_diffrn_ambient_temperature 153(2)
_diffrn_measured_fraction_theta_full 0.994
_diffrn_measured_fraction_theta_max 0.994
_diffrn_measurement_device_type 'Kappa APEX II'
_diffrn_radiation_monochromator graphite
_diffrn_radiation_source 'fine-focus sealed tube'
_diffrn_radiation_type MoK\a
_diffrn_radiation_wavelength 0.71073
_diffrn_reflns_av_R_equivalents 0.0650
_diffrn_reflns_av_sigmaI/netI 0.1066
_diffrn_reflns_limit_h_max 14
_diffrn_reflns_limit_h_min -16
_diffrn_reflns_limit_k_max 12
_diffrn_reflns_limit_k_min -9
_diffrn_reflns_limit_l_max 15
_diffrn_reflns_limit_l_min -18
_diffrn_reflns_number 9789
_diffrn_reflns_theta_full 28.82
_diffrn_reflns_theta_max 28.82
_diffrn_reflns_theta_min 2.18
_exptl_absorpt_coefficient_mu 0.969
_exptl_absorpt_correction_T_max 0.9093
_exptl_absorpt_correction_T_min 0.8762
_exptl_absorpt_correction_type multi-scan
_exptl_absorpt_process_details 'Denzo (Z. Otwinowski, 2003)'
_exptl_crystal_colour Yellow
_exptl_crystal_density_diffrn 1.503
_exptl_crystal_density_method 'not measured'
_exptl_crystal_description Block
_exptl_crystal_F_000 720
_exptl_crystal_size_max 0.14
_exptl_crystal_size_mid 0.12
_exptl_crystal_size_min 0.10
_refine_diff_density_max 0.545
_refine_diff_density_min -0.595
_refine_diff_density_rms 0.137
_refine_ls_extinction_method none
_refine_ls_goodness_of_fit_ref 0.983
_refine_ls_hydrogen_treatment constr
_refine_ls_matrix_type full
_refine_ls_number_parameters 180
_refine_ls_number_reflns 4031
_refine_ls_number_restraints 0
_refine_ls_restrained_S_all 0.983
_refine_ls_R_factor_all 0.0927
_refine_ls_R_factor_gt 0.0556
_refine_ls_shift/su_max 0.000
_refine_ls_shift/su_mean 0.000
_refine_ls_structure_factor_coef Fsqd
_refine_ls_weighting_details 'calc w=1/[\s^2^(Fo^2^)+(0.0439P)^2^+0.0000P] where P=(Fo^2^+2Fc^2^)/3'
_refine_ls_weighting_scheme calc
_refine_ls_wR_factor_gt 0.1072
_refine_ls_wR_factor_ref 0.1200
_reflns_number_gt 2735
_reflns_number_total 4031
_reflns_threshold_expression >2\s(I)
_cod_data_source_file b905421a.txt
_cod_data_source_block 1a
_cod_original_cell_volume 1548.2(5)
_cod_database_code 7201137

loop_
_symmetry_equiv_pos_as_xyz
'x, y, z'
'-x+1/2, y+1/2, -z+1/2'
'-x, -y, -z'
'x-1/2, -y-1/2, z-1/2'

loop_
_atom_site_label
_atom_site_type_symbol
_atom_site_fract_x
_atom_site_fract_y
_atom_site_fract_z
_atom_site_U_iso_or_equiv
_atom_site_adp_type
_atom_site_occupancy
_atom_site_symmetry_multiplicity
_atom_site_calc_flag
_atom_site_refinement_flags
_atom_site_disorder_assembly
_atom_site_disorder_group
Pd1 Pd 0.0000 0.0000 0.5000 0.01731(13) Uani 1 2 d S . .
Cl1 Cl 0.18392(7) 0.03563(11) 0.47238(7) 0.0223(2) Uani 1 1 d . . .
Cl2 Cl -0.04478(8) 0.20226(12) 0.40815(7) 0.0264(3) Uani 1 1 d . . .
N1 N 0.2968(2) -0.6180(4) 0.6076(2) 0.0177(7) Uani 1 1 d . . .
C11 C 0.3922(3) -0.6964(5) 0.5683(3) 0.0258(10) Uani 1 1 d . . .
H11A H 0.4328 -0.6318 0.5271 0.039 Uiso 1 1 calc R . .
H11B H 0.3647 -0.7786 0.5296 0.039 Uiso 1 1 calc R . .
H11C H 0.4417 -0.7303 0.6227 0.039 Uiso 1 1 calc R . .
C12 C 0.3392(3) -0.4904(5) 0.6634(3) 0.0265(9) Uani 1 1 d . . .
H12A H 0.3831 -0.5220 0.7218 0.040 Uiso 1 1 calc R . .
H12B H 0.2767 -0.4324 0.6827 0.040 Uiso 1 1 calc R . .
H12C H 0.3856 -0.4328 0.6223 0.040 Uiso 1 1 calc R . .
C21 C 0.2138(3) -0.5744(5) 0.5245(3) 0.0195(9) Uani 1 1 d . . .
H21A H 0.1776 -0.6618 0.4968 0.023 Uiso 1 1 calc R . .
H21B H 0.1558 -0.5140 0.5514 0.023 Uiso 1 1 calc R . .
C22 C 0.2646(3) -0.4938(4) 0.4441(2) 0.0188(8) Uani 1 1 d . . .
C23 C 0.2723(3) -0.3466(5) 0.4450(3) 0.0217(9) Uani 1 1 d . . .
H23 H 0.2464 -0.2939 0.4982 0.026 Uiso 1 1 calc R . .
C24 C 0.3176(3) -0.2748(5) 0.3684(3) 0.0235(9) Uani 1 1 d . . .
H24 H 0.3237 -0.1732 0.3702 0.028 Uiso 1 1 calc R . .
C25 C 0.3538(3) -0.3493(5) 0.2903(3) 0.0261(10) Uani 1 1 d . . .
H25 H 0.3847 -0.2993 0.2382 0.031 Uiso 1 1 calc R . .
C26 C 0.3452(3) -0.4974(5) 0.2874(3) 0.0263(9) Uani 1 1 d . . .
H26 H 0.3703 -0.5492 0.2334 0.032 Uiso 1 1 calc R . .
C27 C 0.2999(3) -0.5693(5) 0.3634(3) 0.0243(9) Uani 1 1 d . . .
H27 H 0.2927 -0.6707 0.3609 0.029 Uiso 1 1 calc R . .
C31 C 0.2423(3) -0.7217(4) 0.6756(3) 0.0209(9) Uani 1 1 d . . .
H31A H 0.2169 -0.8065 0.6370 0.025 Uiso 1 1 calc R . .
H31B H 0.2992 -0.7552 0.7252 0.025 Uiso 1 1 calc R . .
C32 C 0.1464(3) -0.6654(4) 0.7276(2) 0.0175(8) Uani 1 1 d . . .
C33 C 0.1622(3) -0.6147(4) 0.8236(3) 0.0206(9) Uani 1 1 d . . .
H33 H 0.2350 -0.6072 0.8529 0.025 Uiso 1 1 calc R . .
C34 C 0.0740(3) -0.5758(5) 0.8760(3) 0.0242(9) Uani 1 1 d . . .
H34 H 0.0860 -0.5429 0.9413 0.029 Uiso 1 1 calc R . .
C35 C -0.0311(3) -0.5846(5) 0.8341(3) 0.0266(10) Uani 1 1 d . . .
H35 H -0.0922 -0.5584 0.8704 0.032 Uiso 1 1 calc R . .
C36 C -0.0486(3) -0.6312(5) 0.7394(3) 0.0291(10) Uani 1 1 d . . .
H36 H -0.1216 -0.6341 0.7101 0.035 Uiso 1 1 calc R . .
C37 C 0.0390(3) -0.6736(5) 0.6865(3) 0.0246(10) Uani 1 1 d . . .
H37 H 0.0258 -0.7086 0.6218 0.029 Uiso 1 1 calc R . .

loop_
_atom_site_aniso_label
_atom_site_aniso_U_11
_atom_site_aniso_U_22
_atom_site_aniso_U_33
_atom_site_aniso_U_23
_atom_site_aniso_U_13
_atom_site_aniso_U_12
Pd1 0.0161(2) 0.0226(3) 0.01329(19) -0.00249(19) 0.00155(14) -0.00063(19)
Cl1 0.0170(5) 0.0297(6) 0.0205(4) -0.0011(4) 0.0024(3) -0.0017(4)
Cl2 0.0228(5) 0.0308(6) 0.0260(5) 0.0053(5) 0.0047(4) 0.0031(5)
N1 0.0180(16) 0.0183(19) 0.0171(15) -0.0021(14) 0.0028(12) 0.0001(14)
C11 0.022(2) 0.031(3) 0.025(2) -0.001(2) 0.0064(16) 0.0046(19)
C12 0.026(2) 0.028(3) 0.026(2) -0.001(2) 0.0025(16) -0.010(2)
C21 0.0185(19) 0.023(2) 0.0167(18) 0.0033(17) -0.0019(15) -0.0004(17)
C22 0.0193(18) 0.024(2) 0.0131(16) 0.0040(18) -0.0022(14) 0.0018(18)
C23 0.024(2) 0.023(2) 0.0180(18) -0.0010(18) 0.0004(16) 0.0036(19)
C24 0.023(2) 0.022(2) 0.025(2) 0.0007(19) -0.0023(16) -0.0021(18)
C25 0.018(2) 0.036(3) 0.024(2) 0.009(2) 0.0003(16) 0.000(2)
C26 0.028(2) 0.034(3) 0.0170(17) 0.004(2) 0.0015(15) 0.006(2)
C27 0.029(2) 0.025(3) 0.0177(19) -0.0062(19) -0.0017(16) 0.001(2)
C31 0.025(2) 0.022(2) 0.0153(18) 0.0022(17) 0.0008(15) -0.0020(18)
C32 0.0210(19) 0.016(2) 0.0155(17) 0.0041(17) 0.0030(14) -0.0017(17)
C33 0.021(2) 0.022(2) 0.0185(18) 0.0003(18) -0.0018(15) -0.0011(18)
C34 0.033(2) 0.019(2) 0.0210(19) -0.0022(18) 0.0051(17) -0.0019(19)
C35 0.023(2) 0.027(3) 0.030(2) 0.006(2) 0.0084(17) 0.0037(19)
C36 0.019(2) 0.039(3) 0.029(2) 0.010(2) -0.0012(17) -0.003(2)
C37 0.023(2) 0.032(3) 0.0182(18) 0.0047(19) -0.0017(16) -0.0086(19)

loop_
_atom_type_symbol
_atom_type_description
_atom_type_scat_dispersion_real
_atom_type_scat_dispersion_imag
_atom_type_scat_source
C C 0.0033 0.0016 'International Tables Vol C Tables 4.2.6.8 and 6.1.1.4'
H H 0.0000 0.0000 'International Tables Vol C Tables 4.2.6.8 and 6.1.1.4'
N N 0.0061 0.0033 'International Tables Vol C Tables 4.2.6.8 and 6.1.1.4'
Cl Cl 0.1484 0.1585 'International Tables Vol C Tables 4.2.6.8 and 6.1.1.4'
Pd Pd -0.9988 1.0072 'International Tables Vol C Tables 4.2.6.8 and 6.1.1.4'

loop_
_geom_angle_atom_site_label_1
_geom_angle_atom_site_label_2
_geom_angle_atom_site_label_3
_geom_angle
_geom_angle_site_symmetry_1
_geom_angle_site_symmetry_3
_geom_angle_publ_flag
Cl1 Pd1 Cl1 180.0 3_556 . ?
Cl1 Pd1 Cl2 90.60(4) 3_556 . ?
Cl1 Pd1 Cl2 89.40(4) . . ?
Cl1 Pd1 Cl2 89.40(4) 3_556 3_556 ?
Cl1 Pd1 Cl2 90.60(4) . 3_556 ?
Cl2 Pd1 Cl2 180.0 . 3_556 ?
C12 N1 C11 109.1(3) . . ?
C12 N1 C31 109.9(3) . . ?
C11 N1 C31 106.5(3) . . ?
C12 N1 C21 111.2(3) . . ?
C11 N1 C21 110.4(3) . . ?
C31 N1 C21 109.6(3) . . ?
N1 C11 H11A 109.5 . . ?
N1 C11 H11B 109.5 . . ?
H11A C11 H11B 109.5 . . ?
N1 C11 H11C 109.5 . . ?
H11A C11 H11C 109.5 . . ?
H11B C11 H11C 109.5 . . ?
N1 C12 H12A 109.5 . . ?
N1 C12 H12B 109.5 . . ?
H12A C12 H12B 109.5 . . ?
N1 C12 H12C 109.5 . . ?
H12A C12 H12C 109.5 . . ?
H12B C12 H12C 109.5 . . ?
C22 C21 N1 113.7(3) . . ?
C22 C21 H21A 108.8 . . ?
N1 C21 H21A 108.8 . . ?
C22 C21 H21B 108.8 . . ?
N1 C21 H21B 108.8 . . ?
H21A C21 H21B 107.7 . . ?
C23 C22 C27 118.9(4) . . ?
C23 C22 C21 121.6(4) . . ?
C27 C22 C21 119.3(4) . . ?
C22 C23 C24 120.3(4) . . ?
C22 C23 H23 119.8 . . ?
C24 C23 H23 119.8 . . ?
C25 C24 C23 120.5(4) . . ?
C25 C24 H24 119.7 . . ?
C23 C24 H24 119.7 . . ?
C24 C25 C26 120.0(4) . . ?
C24 C25 H25 120.0 . . ?
C26 C25 H25 120.0 . . ?
C27 C26 C25 119.7(4) . . ?
C27 C26 H26 120.2 . . ?
C25 C26 H26 120.2 . . ?
C26 C27 C22 120.6(4) . . ?
C26 C27 H27 119.7 . . ?
C22 C27 H27 119.7 . . ?
C32 C31 N1 116.6(3) . . ?
C32 C31 H31A 108.1 . . ?
N1 C31 H31A 108.1 . . ?
C32 C31 H31B 108.1 . . ?
N1 C31 H31B 108.1 . . ?
H31A C31 H31B 107.3 . . ?
C37 C32 C33 118.1(3) . . ?
C37 C32 C31 121.5(3) . . ?
C33 C32 C31 120.1(3) . . ?
C34 C33 C32 121.1(3) . . ?
C34 C33 H33 119.5 . . ?
C32 C33 H33 119.5 . . ?
C35 C34 C33 119.8(4) . . ?
C35 C34 H34 120.1 . . ?
C33 C34 H34 120.1 . . ?
C34 C35 C36 120.2(4) . . ?
C34 C35 H35 119.9 . . ?
C36 C35 H35 119.9 . . ?
C35 C36 C37 120.6(4) . . ?
C35 C36 H36 119.7 . . ?
C37 C36 H36 119.7 . . ?
C36 C37 C32 120.1(3) . . ?
C36 C37 H37 119.9 . . ?
C32 C37 H37 119.9 . . ?

loop_
_geom_bond_atom_site_label_1
_geom_bond_atom_site_label_2
_geom_bond_distance
_geom_bond_site_symmetry_2
_geom_bond_publ_flag
Pd1 Cl1 2.3072(10) 3_556 ?
Pd1 Cl1 2.3072(10) . ?
Pd1 Cl2 2.3147(11) . ?
Pd1 Cl2 2.3147(11) 3_556 ?
N1 C12 1.489(5) . ?
N1 C11 1.496(5) . ?
N1 C31 1.523(5) . ?
N1 C21 1.529(4) . ?
C11 H11A 0.9800 . ?
C11 H11B 0.9800 . ?
C11 H11C 0.9800 . ?
C12 H12A 0.9800 . ?
C12 H12B 0.9800 . ?
C12 H12C 0.9800 . ?
C21 C22 1.498(5) . ?
C21 H21A 0.9900 . ?
C21 H21B 0.9900 . ?
C22 C23 1.376(6) . ?
C22 C27 1.402(5) . ?
C23 C24 1.388(5) . ?
C23 H23 0.9500 . ?
C24 C25 1.373(5) . ?
C24 H24 0.9500 . ?
C25 C26 1.385(6) . ?
C25 H25 0.9500 . ?
C26 C27 1.382(6) . ?
C26 H26 0.9500 . ?
C27 H27 0.9500 . ?
C31 C32 1.496(5) . ?
C31 H31A 0.9900 . ?
C31 H31B 0.9900 . ?
C32 C37 1.387(5) . ?
C32 C33 1.403(5) . ?
C33 C34 1.373(5) . ?
C33 H33 0.9500 . ?
C34 C35 1.367(5) . ?
C34 H34 0.9500 . ?
C35 C36 1.375(5) . ?
C35 H35 0.9500 . ?
C36 C37 1.380(6) . ?
C36 H36 0.9500 . ?
C37 H37 0.9500 . ?

loop_
_geom_torsion_atom_site_label_1
_geom_torsion_atom_site_label_2
_geom_torsion_atom_site_label_3
_geom_torsion_atom_site_label_4
_geom_torsion
_geom_torsion_site_symmetry_1
_geom_torsion_site_symmetry_2
_geom_torsion_site_symmetry_3
_geom_torsion_site_symmetry_4
_geom_torsion_publ_flag
C12 N1 C21 C22 68.6(4) . . . . ?
C11 N1 C21 C22 -52.6(4) . . . . ?
C31 N1 C21 C22 -169.6(3) . . . . ?
N1 C21 C22 C23 -90.6(4) . . . . ?
N1 C21 C22 C27 93.0(4) . . . . ?
C27 C22 C23 C24 -2.1(6) . . . . ?
C21 C22 C23 C24 -178.6(3) . . . . ?
C22 C23 C24 C25 1.0(6) . . . . ?
C23 C24 C25 C26 0.0(6) . . . . ?
C24 C25 C26 C27 0.1(6) . . . . ?
C25 C26 C27 C22 -1.2(6) . . . . ?
C23 C22 C27 C26 2.2(6) . . . . ?
C21 C22 C27 C26 178.8(3) . . . . ?
C12 N1 C31 C32 59.5(4) . . . . ?
C11 N1 C31 C32 177.6(3) . . . . ?
C21 N1 C31 C32 -63.0(4) . . . . ?
N1 C31 C32 C37 88.7(4) . . . . ?
N1 C31 C32 C33 -97.3(4) . . . . ?
C37 C32 C33 C34 0.7(6) . . . . ?
C31 C32 C33 C34 -173.5(4) . . . . ?
C32 C33 C34 C35 -0.8(6) . . . . ?
C33 C34 C35 C36 -0.5(7) . . . . ?
C34 C35 C36 C37 1.9(7) . . . . ?
C35 C36 C37 C32 -2.1(7) . . . . ?
C33 C32 C37 C36 0.7(6) . . . . ?
C31 C32 C37 C36 174.8(4) . . . . ?
